data_4101574
loop_
_publ_author_name
'Denmark, Scott E'
'Montgomery, Justin I'
'Kramps, Laurenz A'

_publ_contact_author
; 
Scott E. Denmark 
University of Illinois 
Department of Chemistry, Box 18-5 
600 South Mathews Avenue 
Urbana, Illinois  61801 
USA 
;
_publ_section_title
;
 Synthesis, X-ray crystallography, and computational analysis of
 1-azafenestranes.
;
_journal_issue 35
_journal_name_full 'Journal of the American Chemical Society'
_journal_page_first 11620
_journal_page_last 11630
_journal_paper_doi 10.1021/ja0632759
_journal_volume 128
_journal_year 2006
_chemical_formula_moiety 'C15 H27 N O3'
_chemical_formula_sum 'C15 H27 N O3'
_chemical_formula_weight 269.38
_chemical_name_systematic
; 
? 
;
_space_group_IT_number 14
_symmetry_cell_setting monoclinic
_symmetry_space_group_name_Hall '-P 2ybc'
_symmetry_space_group_name_H-M 'P 1 21/c 1'
_atom_sites_solution_hydrogens geom
_atom_sites_solution_primary direct
_atom_sites_solution_secondary difmap
_audit_creation_method SHELXL-97
_audit_update_record
; 
2005-08-02   text and data added, srw 
;
_cell_angle_alpha 90.00
_cell_angle_beta 97.969(11)
_cell_angle_gamma 90.00
_cell_formula_units_Z 8
_cell_length_a 16.734(11)
_cell_length_b 8.442(6)
_cell_length_c 21.245(14)
_cell_measurement_reflns_used 999
_cell_measurement_temperature 193(2)
_cell_measurement_theta_max 25.19
_cell_measurement_theta_min 2.46
_cell_volume 2972(3)
_computing_cell_refinement 'SAINT V6.22 (Bruker, 2001)'
_computing_data_collection 'SMART V5.625 (Bruker, 2001)'
_computing_data_reduction 'SAINT V6.22 (Bruker, 2001)'
_computing_molecular_graphics 'SHELXTL V6.12 (Bruker, 2001)'
_computing_publication_material 'CIFTAB (Sheldrick, 2001)'
_computing_structure_refinement 'SHELXTL V6.12 (Bruker, 2001)'
_computing_structure_solution 'SHELXTL V6.12 (Bruker, 2001)'
_diffrn_ambient_temperature 193(2)
_diffrn_measured_fraction_theta_full 0.996
_diffrn_measured_fraction_theta_max 0.996
_diffrn_measurement_device 'Siemens Platform/CCD'
_diffrn_measurement_method 'profile data from \w scans'
_diffrn_radiation_monochromator graphite
_diffrn_radiation_source 'normal-focus sealed tube'
_diffrn_radiation_type MoK\a
_diffrn_radiation_wavelength 0.71073
_diffrn_radiation_wavelength_id g91gas
_diffrn_reflns_av_R_equivalents 0.0900
_diffrn_reflns_av_sigmaI/netI 0.0703
_diffrn_reflns_limit_h_max 20
_diffrn_reflns_limit_h_min -19
_diffrn_reflns_limit_k_max 10
_diffrn_reflns_limit_k_min -10
_diffrn_reflns_limit_l_max 25
_diffrn_reflns_limit_l_min -25
_diffrn_reflns_number 31101
_diffrn_reflns_theta_full 25.33
_diffrn_reflns_theta_max 25.33
_diffrn_reflns_theta_min 1.94
_diffrn_standards_decay_% 2.3
_diffrn_standards_interval_time 305
_diffrn_standards_number 82
_exptl_absorpt_coefficient_mu 0.082
_exptl_absorpt_correction_T_max 0.9948
_exptl_absorpt_correction_T_min 0.9630
_exptl_absorpt_correction_type integration
_exptl_absorpt_process_details '(Bruker, 2001)'
_exptl_crystal_colour colorless
_exptl_crystal_density_diffrn 1.204
_exptl_crystal_description columnar
_exptl_crystal_F_000 1184
_exptl_crystal_id g91gas
_exptl_crystal_preparation
; 
The data crystal was mounted using oil (Parantone-N, Exxon) to a 
0.4 mm cryo-loop (Hampton Research) with the (0 0 1) scattering planes 
roughly normal to the spindle axis. 
;
_exptl_crystal_size_max 0.64
_exptl_crystal_size_mid 0.14
_exptl_crystal_size_min 0.06
_refine_diff_density_max 0.174
_refine_diff_density_min -0.189
_refine_diff_density_rms 0.040
_refine_ls_extinction_method none
_refine_ls_goodness_of_fit_ref 0.980
_refine_ls_hydrogen_treatment refxyz
_refine_ls_matrix_type full
_refine_ls_number_parameters 505
_refine_ls_number_reflns 5418
_refine_ls_number_restraints 0
_refine_ls_restrained_S_all 0.980
_refine_ls_R_factor_all 0.1108
_refine_ls_R_factor_gt 0.0457
_refine_ls_shift/su_max 0.001
_refine_ls_shift/su_mean 0.000
_refine_ls_structure_factor_coef Fsqd
_refine_ls_weighting_details 'calc w=1/[\s^2^(Fo^2^)+(0.0459P)^2^+0.0000P] where P=(Fo^2^+2Fc^2^)/3'
_refine_ls_weighting_scheme calc
_refine_ls_wR_factor_gt 0.0824
_refine_ls_wR_factor_ref 0.0994
_reflns_number_gt 3118
_reflns_number_total 5418
_reflns_threshold_expression >2sigma(I)
_cod_data_source_file ja0632759rom20060510_021548.cif
_cod_data_source_block g91gas
_cod_depositor_comments
;
The following automatic conversions were performed:
'_symmetry_cell_setting' value 'Monoclinic' changed to 'monoclinic'
according to '/home/saulius/struct/CIF-dictionaries/cif_core.dic'
dictionary named 'cif_core.dic' version 2.4.1 from 2010-06-29.

Automatic conversion script
Id: cif_fix_enum 1527 2010-12-29 10:47:43Z saulius 
;
_cod_original_sg_symbol_Hall '-P 2ybc '
_cod_original_sg_symbol_H-M 'P 21/c '
_cod_database_code 4101574

loop_
_symmetry_equiv_pos_as_xyz
'x, y, z'
'-x, y+1/2, -z+1/2'
'-x, -y, -z'
'x, -y-1/2, z-1/2'

loop_
_atom_site_label
_atom_site_type_symbol
_atom_site_fract_x
_atom_site_fract_y
_atom_site_fract_z
_atom_site_U_iso_or_equiv
_atom_site_adp_type
_atom_site_occupancy
_atom_site_symmetry_multiplicity
_atom_site_calc_flag
C1 C 0.38198(13) 0.6821(3) 0.37522(11) 0.0336(5) Uani 1 1 d
H1 H 0.3348(12) 0.679(2) 0.3409(9) 0.040 Uiso 1 1 d
C2 C 0.41773(13) 0.5224(3) 0.39616(12) 0.0374(6) Uani 1 1 d
H2A H 0.4062(12) 0.444(2) 0.3619(10) 0.045 Uiso 1 1 d
H2B H 0.3936(11) 0.480(2) 0.4336(10) 0.045 Uiso 1 1 d
C3 C 0.50764(13) 0.5602(2) 0.41216(10) 0.0329(5) Uani 1 1 d
H3 H 0.5164(11) 0.619(2) 0.4537(9) 0.040 Uiso 1 1 d
C4 C 0.56534(15) 0.4168(3) 0.41807(12) 0.0430(6) Uani 1 1 d
H4A H 0.6175(13) 0.445(2) 0.4470(10) 0.052 Uiso 1 1 d
H4B H 0.5400(12) 0.328(3) 0.4399(10) 0.052 Uiso 1 1 d
C5 C 0.58514(15) 0.3573(3) 0.35432(12) 0.0421(6) Uani 1 1 d
H5A H 0.5370(12) 0.295(2) 0.3315(10) 0.051 Uiso 1 1 d
H5B H 0.6344(12) 0.286(2) 0.3613(9) 0.051 Uiso 1 1 d
C6 C 0.60028(13) 0.4904(2) 0.30862(11) 0.0342(5) Uani 1 1 d
H6 H 0.6034(11) 0.439(2) 0.2658(9) 0.041 Uiso 1 1 d
C7 C 0.67682(13) 0.5901(3) 0.32726(11) 0.0380(6) Uani 1 1 d
H7A H 0.7228(12) 0.519(2) 0.3393(9) 0.046 Uiso 1 1 d
H7B H 0.6874(12) 0.651(2) 0.2885(10) 0.046 Uiso 1 1 d
C8 C 0.67053(13) 0.7069(3) 0.38164(12) 0.0388(6) Uani 1 1 d
H8A H 0.7126(12) 0.782(2) 0.3817(9) 0.047 Uiso 1 1 d
H8B H 0.6787(12) 0.649(2) 0.4244(10) 0.047 Uiso 1 1 d
C9 C 0.58891(12) 0.7955(2) 0.37549(10) 0.0305(5) Uani 1 1 d
H9 H 0.5851(11) 0.836(2) 0.4166(9) 0.037 Uiso 1 1 d
C10 C 0.51954(11) 0.6783(2) 0.35947(9) 0.0253(5) Uani 1 1 d
C11 C 0.32854(12) 0.9193(2) 0.42518(10) 0.0340(5) Uani 1 1 d
C12 C 0.39728(16) 1.0368(3) 0.43751(15) 0.0553(8) Uani 1 1 d
H12A H 0.4307(16) 1.012(3) 0.4773(13) 0.083 Uiso 1 1 d
H12B H 0.3726(15) 1.151(3) 0.4401(12) 0.083 Uiso 1 1 d
H12C H 0.4293(16) 1.036(3) 0.4037(13) 0.083 Uiso 1 1 d
C13 C 0.27659(18) 0.9250(4) 0.47848(14) 0.0562(7) Uani 1 1 d
H13A H 0.2316(16) 0.848(3) 0.4666(12) 0.084 Uiso 1 1 d
H13B H 0.2557(15) 1.037(3) 0.4843(12) 0.084 Uiso 1 1 d
H13C H 0.3095(16) 0.898(3) 0.5197(13) 0.084 Uiso 1 1 d
C14 C 0.27786(17) 0.9513(4) 0.36145(14) 0.0548(7) Uani 1 1 d
H14A H 0.3121(15) 0.948(3) 0.3257(12) 0.082 Uiso 1 1 d
H14B H 0.2587(15) 1.062(3) 0.3635(12) 0.082 Uiso 1 1 d
H14C H 0.2339(16) 0.874(3) 0.3565(12) 0.082 Uiso 1 1 d
C15 C 0.58552(15) 0.9376(3) 0.33110(11) 0.0376(6) Uani 1 1 d
H15A H 0.5332(12) 0.999(2) 0.3346(9) 0.045 Uiso 1 1 d
H15B H 0.6324(12) 1.009(2) 0.3493(9) 0.045 Uiso 1 1 d
N1 N 0.52635(10) 0.5915(2) 0.30008(8) 0.0300(4) Uani 1 1 d
H1A H 0.5353(12) 0.666(2) 0.2706(10) 0.045 Uiso 1 1 d
O1 O 0.44468(8) 0.76541(15) 0.34876(6) 0.0322(4) Uani 1 1 d
O2 O 0.36183(8) 0.75903(16) 0.42953(6) 0.0367(4) Uani 1 1 d
O3 O 0.59000(9) 0.89600(17) 0.26671(7) 0.0407(4) Uani 1 1 d
H3A H 0.5573(14) 0.969(3) 0.2407(11) 0.061 Uiso 1 1 d
C16 C -0.07365(13) 0.8007(2) 0.60209(9) 0.0285(5) Uani 1 1 d
H16 H -0.1272(11) 0.808(2) 0.6188(8) 0.034 Uiso 1 1 d
C17 C -0.03929(13) 0.9574(2) 0.58313(11) 0.0308(5) Uani 1 1 d
H17A H -0.0564(11) 0.981(2) 0.5368(10) 0.037 Uiso 1 1 d
H17B H -0.0580(11) 1.039(2) 0.6087(9) 0.037 Uiso 1 1 d
C18 C 0.05181(12) 0.9311(2) 0.59854(9) 0.0273(5) Uani 1 1 d
H18 H 0.0680(11) 0.860(2) 0.5659(9) 0.033 Uiso 1 1 d
C19 C 0.10486(14) 1.0802(3) 0.60279(10) 0.0342(5) Uani 1 1 d
H19A H 0.0857(11) 1.153(2) 0.5694(9) 0.041 Uiso 1 1 d
H19B H 0.1611(12) 1.050(2) 0.5954(9) 0.041 Uiso 1 1 d
C20 C 0.10853(14) 1.1666(3) 0.66645(10) 0.0332(5) Uani 1 1 d
H20A H 0.0564(12) 1.231(2) 0.6661(9) 0.040 Uiso 1 1 d
H20B H 0.1531(11) 1.241(2) 0.6711(9) 0.040 Uiso 1 1 d
C21 C 0.11780(12) 1.0558(2) 0.72392(10) 0.0285(5) Uani 1 1 d
H21 H 0.1111(11) 1.119(2) 0.7633(9) 0.034 Uiso 1 1 d
C22 C 0.19764(13) 0.9659(3) 0.73939(11) 0.0339(5) Uani 1 1 d
H22A H 0.2447(12) 1.037(2) 0.7396(9) 0.041 Uiso 1 1 d
H22B H 0.2007(11) 0.925(2) 0.7847(10) 0.041 Uiso 1 1 d
C23 C 0.20764(13) 0.8285(3) 0.69392(11) 0.0339(5) Uani 1 1 d
H23A H 0.2243(11) 0.874(2) 0.6546(9) 0.041 Uiso 1 1 d
H23B H 0.2519(12) 0.756(2) 0.7133(9) 0.041 Uiso 1 1 d
C24 C 0.13027(12) 0.7279(2) 0.67622(9) 0.0274(5) Uani 1 1 d
H24 H 0.1364(11) 0.669(2) 0.6366(9) 0.033 Uiso 1 1 d
C25 C 0.05654(11) 0.8358(2) 0.66046(9) 0.0237(5) Uani 1 1 d
C26 C -0.12775(12) 0.5523(2) 0.55059(9) 0.0285(5) Uani 1 1 d
C27 C -0.21186(14) 0.5839(3) 0.56743(13) 0.0440(6) Uani 1 1 d
H27A H -0.2384(14) 0.671(3) 0.5395(11) 0.066 Uiso 1 1 d
H27B H -0.2448(14) 0.487(3) 0.5612(11) 0.066 Uiso 1 1 d
H27C H -0.2145(13) 0.620(3) 0.6132(12) 0.066 Uiso 1 1 d
C28 C -0.08266(15) 0.4338(3) 0.59671(12) 0.0399(6) Uani 1 1 d
H28A H -0.0784(12) 0.476(3) 0.6426(11) 0.060 Uiso 1 1 d
H28B H -0.1140(13) 0.328(3) 0.5931(10) 0.060 Uiso 1 1 d
H28C H -0.0280(14) 0.412(3) 0.5850(10) 0.060 Uiso 1 1 d
C29 C -0.13344(17) 0.4915(3) 0.48279(11) 0.0417(6) Uani 1 1 d
H29A H -0.0767(15) 0.467(3) 0.4723(10) 0.063 Uiso 1 1 d
H29B H -0.1639(14) 0.390(3) 0.4782(10) 0.063 Uiso 1 1 d
H29C H -0.1577(14) 0.567(3) 0.4547(11) 0.063 Uiso 1 1 d
C30 C 0.11711(14) 0.6018(2) 0.72551(10) 0.0300(5) Uani 1 1 d
H30A H 0.1678(12) 0.539(2) 0.7359(8) 0.036 Uiso 1 1 d
H30B H 0.0730(12) 0.529(2) 0.7059(9) 0.036 Uiso 1 1 d
N2 N 0.05201(10) 0.93574(19) 0.71706(7) 0.0256(4) Uani 1 1 d
H2 H 0.0057(12) 0.986(2) 0.7113(9) 0.038 Uiso 1 1 d
O4 O -0.01561(7) 0.74064(15) 0.65255(6) 0.0301(3) Uani 1 1 d
O5 O -0.08169(7) 0.69919(15) 0.54880(6) 0.0278(3) Uani 1 1 d
O6 O 0.09619(8) 0.66420(17) 0.78376(6) 0.0330(4) Uani 1 1 d
H6A H 0.0750(12) 0.759(3) 0.7749(10) 0.049 Uiso 1 1 d

loop_
_atom_site_aniso_label
_atom_site_aniso_U_11
_atom_site_aniso_U_22
_atom_site_aniso_U_33
_atom_site_aniso_U_23
_atom_site_aniso_U_13
_atom_site_aniso_U_12
C1 0.0298(13) 0.0359(13) 0.0362(14) -0.0034(11) 0.0082(10) -0.0025(11)
C2 0.0382(14) 0.0311(14) 0.0459(15) 0.0002(11) 0.0167(12) -0.0007(11)
C3 0.0394(14) 0.0279(13) 0.0328(13) 0.0021(10) 0.0097(10) 0.0030(11)
C4 0.0465(16) 0.0348(14) 0.0504(16) 0.0118(12) 0.0165(12) 0.0105(12)
C5 0.0441(16) 0.0260(13) 0.0579(17) 0.0022(12) 0.0128(13) 0.0087(11)
C6 0.0365(14) 0.0278(13) 0.0401(14) -0.0042(11) 0.0116(11) 0.0031(11)
C7 0.0297(14) 0.0363(14) 0.0488(15) -0.0014(12) 0.0086(11) 0.0053(11)
C8 0.0292(13) 0.0386(15) 0.0464(15) 0.0004(12) -0.0026(11) -0.0006(11)
C9 0.0339(13) 0.0285(13) 0.0287(12) -0.0056(10) 0.0023(10) -0.0006(10)
C10 0.0241(11) 0.0235(11) 0.0279(12) -0.0008(9) 0.0026(9) 0.0032(9)
C11 0.0303(13) 0.0324(13) 0.0390(13) -0.0054(10) 0.0040(10) 0.0050(11)
C12 0.0442(17) 0.0501(17) 0.072(2) -0.0173(16) 0.0090(14) 0.0009(14)
C13 0.064(2) 0.0506(18) 0.0594(18) -0.0099(15) 0.0260(15) 0.0092(15)
C14 0.0497(18) 0.0541(19) 0.0570(18) -0.0061(15) -0.0048(14) 0.0200(14)
C15 0.0360(14) 0.0289(13) 0.0469(16) 0.0003(11) 0.0030(11) -0.0033(11)
N1 0.0326(11) 0.0271(10) 0.0300(11) -0.0035(8) 0.0037(8) -0.0001(8)
O1 0.0276(8) 0.0289(8) 0.0407(9) 0.0051(7) 0.0072(6) 0.0035(7)
O2 0.0383(9) 0.0368(9) 0.0359(9) -0.0023(7) 0.0082(7) 0.0093(7)
O3 0.0429(10) 0.0385(10) 0.0417(10) 0.0134(8) 0.0093(7) 0.0089(7)
C16 0.0308(12) 0.0282(13) 0.0253(12) -0.0022(10) -0.0005(9) -0.0003(10)
C17 0.0383(14) 0.0271(13) 0.0256(13) 0.0014(10) -0.0010(10) -0.0018(10)
C18 0.0350(13) 0.0255(12) 0.0215(11) -0.0026(9) 0.0041(9) -0.0018(10)
C19 0.0413(14) 0.0314(13) 0.0301(13) 0.0019(10) 0.0056(11) -0.0066(11)
C20 0.0377(14) 0.0251(12) 0.0366(13) -0.0022(10) 0.0042(10) -0.0081(11)
C21 0.0312(13) 0.0267(12) 0.0273(12) -0.0063(10) 0.0025(10) -0.0034(10)
C22 0.0279(13) 0.0358(14) 0.0370(14) -0.0025(11) 0.0015(10) -0.0057(11)
C23 0.0272(13) 0.0369(14) 0.0388(14) -0.0014(11) 0.0085(10) 0.0027(11)
C24 0.0317(12) 0.0256(12) 0.0255(12) -0.0039(10) 0.0059(9) 0.0020(10)
C25 0.0238(12) 0.0229(11) 0.0245(11) -0.0023(9) 0.0039(8) -0.0048(9)
C26 0.0279(12) 0.0252(12) 0.0318(12) -0.0005(10) 0.0025(9) -0.0048(10)
C27 0.0340(15) 0.0399(16) 0.0590(17) -0.0057(13) 0.0102(13) -0.0082(12)
C28 0.0468(15) 0.0314(14) 0.0401(14) 0.0052(11) 0.0003(12) -0.0015(12)
C29 0.0519(17) 0.0389(15) 0.0339(14) -0.0037(11) 0.0044(12) -0.0092(13)
C30 0.0346(14) 0.0268(13) 0.0282(13) -0.0024(10) 0.0028(10) 0.0035(10)
N2 0.0233(10) 0.0269(10) 0.0265(10) -0.0039(8) 0.0033(8) 0.0012(8)
O4 0.0308(8) 0.0305(8) 0.0268(8) 0.0052(6) -0.0038(6) -0.0072(7)
O5 0.0326(8) 0.0265(8) 0.0237(8) 0.0004(6) 0.0020(6) -0.0067(6)
O6 0.0402(9) 0.0323(9) 0.0267(8) 0.0013(7) 0.0056(7) 0.0035(7)

loop_
_atom_type_symbol
_atom_type_description
_atom_type_scat_dispersion_real
_atom_type_scat_dispersion_imag
_atom_type_scat_source
C C 0.0033 0.0016 'International Tables Vol C Tables 4.2.6.8 and 6.1.1.4'
H H 0.0000 0.0000 'International Tables Vol C Tables 4.2.6.8 and 6.1.1.4'
N N 0.0061 0.0033 'International Tables Vol C Tables 4.2.6.8 and 6.1.1.4'
O O 0.0106 0.0060 'International Tables Vol C Tables 4.2.6.8 and 6.1.1.4'

loop_
_exptl_crystal_face_index_h
_exptl_crystal_face_index_k
_exptl_crystal_face_index_l
_exptl_crystal_face_perp_dist
1.00 0.00 0.00 0.0300
-1.00 0.00 0.00 0.0300
0.00 0.00 1.00 0.0700
0.00 0.00 -1.00 0.0700
0.00 1.00 0.00 0.3300
1.00 -1.00 0.00 0.3100
2.00 -1.00 -2.00 0.2200

loop_
_geom_angle_atom_site_label_1
_geom_angle_atom_site_label_2
_geom_angle_atom_site_label_3
_geom_angle
O2 C1 O1 111.45(16)
O2 C1 C2 107.45(19)
O1 C1 C2 105.63(17)
O2 C1 H1 110.8(11)
O1 C1 H1 105.7(11)
C2 C1 H1 115.7(12)
C1 C2 C3 102.45(18)
C1 C2 H2A 110.5(12)
C3 C2 H2A 113.1(12)
C1 C2 H2B 111.4(11)
C3 C2 H2B 112.9(11)
H2A C2 H2B 106.6(17)
C2 C3 C10 101.35(17)
C2 C3 C4 116.09(19)
C10 C3 C4 115.26(18)
C2 C3 H3 108.5(11)
C10 C3 H3 107.7(11)
C4 C3 H3 107.5(11)
C5 C4 C3 113.41(19)
C5 C4 H4A 109.8(12)
C3 C4 H4A 109.6(12)
C5 C4 H4B 108.7(12)
C3 C4 H4B 108.9(12)
H4A C4 H4B 106.1(17)
C4 C5 C6 113.44(19)
C4 C5 H5A 109.6(12)
C6 C5 H5A 105.5(12)
C4 C5 H5B 109.8(12)
C6 C5 H5B 108.9(12)
H5A C5 H5B 109.5(17)
N1 C6 C5 106.84(18)
N1 C6 C7 111.41(18)
C5 C6 C7 116.4(2)
N1 C6 H6 106.2(11)
C5 C6 H6 106.8(11)
C7 C6 H6 108.7(11)
C8 C7 C6 113.84(19)
C8 C7 H7A 109.1(12)
C6 C7 H7A 109.3(12)
C8 C7 H7B 109.1(12)
C6 C7 H7B 107.6(11)
H7A C7 H7B 107.7(16)
C7 C8 C9 113.54(18)
C7 C8 H8A 107.7(13)
C9 C8 H8A 108.8(12)
C7 C8 H8B 110.2(12)
C9 C8 H8B 108.3(12)
H8A C8 H8B 108.2(17)
C15 C9 C10 114.24(18)
C15 C9 C8 112.97(19)
C10 C9 C8 109.89(18)
C15 C9 H9 106.4(12)
C10 C9 H9 107.1(12)
C8 C9 H9 105.6(11)
O1 C10 N1 106.63(14)
O1 C10 C9 108.74(16)
N1 C10 C9 111.44(16)
O1 C10 C3 104.41(15)
N1 C10 C3 109.52(17)
C9 C10 C3 115.50(17)
O2 C11 C12 108.79(18)
O2 C11 C14 112.45(18)
C12 C11 C14 110.8(2)
O2 C11 C13 103.55(18)
C12 C11 C13 110.5(2)
C14 C11 C13 110.6(2)
C11 C12 H12A 110.1(16)
C11 C12 H12B 108.4(14)
H12A C12 H12B 109(2)
C11 C12 H12C 110.8(16)
H12A C12 H12C 110(2)
H12B C12 H12C 108(2)
C11 C13 H13A 106.2(15)
C11 C13 H13B 111.1(15)
H13A C13 H13B 112(2)
C11 C13 H13C 110.2(15)
H13A C13 H13C 112(2)
H13B C13 H13C 105(2)
C11 C14 H14A 111.1(14)
C11 C14 H14B 105.8(15)
H14A C14 H14B 106(2)
C11 C14 H14C 107.1(16)
H14A C14 H14C 113(2)
H14B C14 H14C 113(2)
O3 C15 C9 113.47(19)
O3 C15 H15A 110.7(11)
C9 C15 H15A 108.2(11)
O3 C15 H15B 111.7(11)
C9 C15 H15B 105.6(11)
H15A C15 H15B 106.8(16)
C10 N1 C6 109.91(16)
C10 N1 H1A 106.6(13)
C6 N1 H1A 105.3(13)
C1 O1 C10 110.67(15)
C1 O2 C11 120.58(16)
C15 O3 H3A 107.3(14)
O5 C16 O4 111.34(16)
O5 C16 C17 108.27(17)
O4 C16 C17 105.30(16)
O5 C16 H16 109.2(11)
O4 C16 H16 107.5(10)
C17 C16 H16 115.1(11)
C16 C17 C18 102.66(16)
C16 C17 H17A 111.6(11)
C18 C17 H17A 112.2(11)
C16 C17 H17B 108.1(12)
C18 C17 H17B 112.2(12)
H17A C17 H17B 109.8(16)
C17 C18 C25 101.01(16)
C17 C18 C19 116.35(18)
C25 C18 C19 114.73(17)
C17 C18 H18 107.5(11)
C25 C18 H18 107.4(11)
C19 C18 H18 109.2(11)
C20 C19 C18 113.26(18)
C20 C19 H19A 108.4(12)
C18 C19 H19A 110.6(12)
C20 C19 H19B 109.5(11)
C18 C19 H19B 109.1(11)
H19A C19 H19B 105.7(16)
C21 C20 C19 113.64(19)
C21 C20 H20A 108.8(11)
C19 C20 H20A 108.4(11)
C21 C20 H20B 108.9(11)
C19 C20 H20B 109.6(11)
H20A C20 H20B 107.3(16)
N2 C21 C20 110.29(16)
N2 C21 C22 107.11(17)
C20 C21 C22 117.63(19)
N2 C21 H21 105.8(11)
C20 C21 H21 109.3(10)
C22 C21 H21 106.1(10)
C21 C22 C23 114.06(18)
C21 C22 H22A 111.7(11)
C23 C22 H22A 107.8(11)
C21 C22 H22B 107.5(11)
C23 C22 H22B 109.9(11)
H22A C22 H22B 105.5(15)
C22 C23 C24 113.99(18)
C22 C23 H23A 108.0(12)
C24 C23 H23A 109.2(11)
C22 C23 H23B 109.9(11)
C24 C23 H23B 108.1(11)
H23A C23 H23B 107.5(16)
C30 C24 C25 112.02(17)
C30 C24 C23 114.19(18)
C25 C24 C23 110.32(17)
C30 C24 H24 105.6(11)
C25 C24 H24 106.7(10)
C23 C24 H24 107.5(11)
O4 C25 N2 106.04(14)
O4 C25 C24 109.28(15)
N2 C25 C24 106.96(15)
O4 C25 C18 104.45(14)
N2 C25 C18 113.32(16)
C24 C25 C18 116.29(16)
O5 C26 C29 103.03(16)
O5 C26 C27 111.42(17)
C29 C26 C27 110.07(19)
O5 C26 C28 110.93(16)
C29 C26 C28 110.36(19)
C27 C26 C28 110.79(19)
C26 C27 H27A 109.6(13)
C26 C27 H27B 110.0(14)
H27A C27 H27B 109.4(19)
C26 C27 H27C 115.9(13)
H27A C27 H27C 105.7(19)
H27B C27 H27C 106.0(19)
C26 C28 H28A 110.3(12)
C26 C28 H28B 108.6(12)
H28A C28 H28B 109.5(17)
C26 C28 H28C 110.6(13)
H28A C28 H28C 110.8(18)
H28B C28 H28C 107.0(18)
C26 C29 H29A 109.6(13)
C26 C29 H29B 110.3(13)
H29A C29 H29B 106.4(18)
C26 C29 H29C 110.0(15)
H29A C29 H29C 109.5(19)
H29B C29 H29C 110.9(19)
O6 C30 C24 114.27(17)
O6 C30 H30A 107.8(11)
C24 C30 H30A 108.8(11)
O6 C30 H30B 109.2(11)
C24 C30 H30B 108.1(11)
H30A C30 H30B 108.5(16)
C25 N2 C21 110.32(15)
C25 N2 H2 107.7(13)
C21 N2 H2 108.3(14)
C16 O4 C25 111.06(14)
C16 O5 C26 119.05(15)
C30 O6 H6A 106.7(14)

loop_
_geom_bond_atom_site_label_1
_geom_bond_atom_site_label_2
_geom_bond_distance
C1 O2 1.405(2)
C1 O1 1.441(2)
C1 C2 1.516(3)
C1 H1 0.999(19)
C2 C3 1.529(3)
C2 H2A 0.98(2)
C2 H2B 1.01(2)
C3 C10 1.533(3)
C3 C4 1.543(3)
C3 H3 1.004(19)
C4 C5 1.523(3)
C4 H4A 1.02(2)
C4 H4B 1.01(2)
C5 C6 1.529(3)
C5 H5A 1.03(2)
C5 H5B 1.01(2)
C6 N1 1.493(3)
C6 C7 1.538(3)
C6 H6 1.014(19)
C7 C8 1.534(3)
C7 H7A 0.98(2)
C7 H7B 1.01(2)
C8 C9 1.547(3)
C8 H8A 0.95(2)
C8 H8B 1.03(2)
C9 C15 1.522(3)
C9 C10 1.527(3)
C9 H9 0.950(19)
C10 O1 1.443(2)
C10 N1 1.477(2)
C11 O2 1.461(2)
C11 C12 1.514(3)
C11 C14 1.519(3)
C11 C13 1.521(3)
C12 H12A 0.97(3)
C12 H12B 1.06(3)
C12 H12C 0.95(3)
C13 H13A 1.00(3)
C13 H13B 1.02(3)
C13 H13C 0.99(3)
C14 H14A 1.01(3)
C14 H14B 0.99(3)
C14 H14C 0.98(3)
C15 O3 1.424(3)
C15 H15A 1.03(2)
C15 H15B 1.02(2)
N1 H1A 0.91(2)
O3 H3A 0.95(2)
C16 O5 1.411(2)
C16 O4 1.436(2)
C16 C17 1.519(3)
C16 H16 1.011(18)
C17 C18 1.530(3)
C17 H17A 1.01(2)
C17 H17B 0.96(2)
C18 C25 1.534(3)
C18 C19 1.536(3)
C18 H18 0.984(18)
C19 C20 1.531(3)
C19 H19A 0.96(2)
C19 H19B 1.01(2)
C20 C21 1.529(3)
C20 H20A 1.026(19)
C20 H20B 0.97(2)
C21 N2 1.489(3)
C21 C22 1.532(3)
C21 H21 1.009(18)
C22 C23 1.533(3)
C22 H22A 0.99(2)
C22 H22B 1.02(2)
C23 C24 1.550(3)
C23 H23A 0.99(2)
C23 H23B 1.00(2)
C24 C30 1.530(3)
C24 C25 1.533(3)
C24 H24 0.997(19)
C25 O4 1.441(2)
C25 N2 1.479(2)
C26 O5 1.463(2)
C26 C29 1.520(3)
C26 C27 1.523(3)
C26 C28 1.525(3)
C27 H27A 1.01(2)
C27 H27B 0.98(2)
C27 H27C 1.03(2)
C28 H28A 1.03(2)
C28 H28B 1.03(2)
C28 H28C 1.00(2)
C29 H29A 1.03(2)
C29 H29B 1.00(2)
C29 H29C 0.93(2)
C30 O6 1.432(2)
C30 H30A 0.998(19)
C30 H30B 1.006(19)
N2 H2 0.87(2)
O6 H6A 0.89(2)

loop_
_geom_hbond_atom_site_label_D
_geom_hbond_atom_site_label_H
_geom_hbond_atom_site_label_A
_geom_hbond_distance_DH
_geom_hbond_distance_HA
_geom_hbond_distance_DA
_geom_hbond_angle_DHA
_geom_hbond_site_symmetry_A
N1 H1A O3 0.91(2) 2.16(2) 2.908(3) 139.0(17) .
O3 H3A N1 0.95(2) 1.86(2) 2.786(2) 166(2) 2_655
N2 H2 O6 0.87(2) 2.29(2) 3.140(3) 163.8(18) 2_556
O6 H6A N2 0.89(2) 1.93(2) 2.742(3) 150.5(19) .

loop_
_geom_torsion_atom_site_label_1
_geom_torsion_atom_site_label_2
_geom_torsion_atom_site_label_3
_geom_torsion_atom_site_label_4
_geom_torsion
O2 C1 C2 C3 -89.8(2)
O1 C1 C2 C3 29.3(2)
C1 C2 C3 C10 -38.5(2)
C1 C2 C3 C4 -164.16(19)
C2 C3 C4 C5 82.1(3)
C10 C3 C4 C5 -36.1(3)
C3 C4 C5 C6 41.6(3)
C4 C5 C6 N1 -57.3(3)
C4 C5 C6 C7 67.8(3)
N1 C6 C7 C8 48.4(3)
C5 C6 C7 C8 -74.4(3)
C6 C7 C8 C9 -43.1(3)
C7 C8 C9 C15 -82.1(2)
C7 C8 C9 C10 46.7(3)
C15 C9 C10 O1 -47.1(2)
C8 C9 C10 O1 -175.24(16)
C15 C9 C10 N1 70.2(2)
C8 C9 C10 N1 -58.0(2)
C15 C9 C10 C3 -163.99(18)
C8 C9 C10 C3 67.8(2)
C2 C3 C10 O1 34.42(19)
C4 C3 C10 O1 160.61(18)
C2 C3 C10 N1 -79.45(19)
C4 C3 C10 N1 46.7(2)
C2 C3 C10 C9 153.76(17)
C4 C3 C10 C9 -80.0(2)
C10 C9 C15 O3 -61.6(2)
C8 C9 C15 O3 65.0(2)
O1 C10 N1 C6 -176.67(15)
C9 C10 N1 C6 64.8(2)
C3 C10 N1 C6 -64.2(2)
C5 C6 N1 C10 69.5(2)
C7 C6 N1 C10 -58.6(2)
O2 C1 O1 C10 108.67(18)
C2 C1 O1 C10 -7.7(2)
N1 C10 O1 C1 98.77(17)
C9 C10 O1 C1 -140.95(16)
C3 C10 O1 C1 -17.1(2)
O1 C1 O2 C11 62.4(2)
C2 C1 O2 C11 177.71(16)
C12 C11 O2 C1 -91.3(2)
C14 C11 O2 C1 31.8(3)
C13 C11 O2 C1 151.24(19)
O5 C16 C17 C18 -89.76(19)
O4 C16 C17 C18 29.4(2)
C16 C17 C18 C25 -38.53(19)
C16 C17 C18 C19 -163.43(17)
C17 C18 C19 C20 80.3(2)
C25 C18 C19 C20 -37.3(3)
C18 C19 C20 C21 42.6(3)
C19 C20 C21 N2 -55.3(2)
C19 C20 C21 C22 67.9(3)
N2 C21 C22 C23 50.7(2)
C20 C21 C22 C23 -74.1(3)
C21 C22 C23 C24 -42.0(3)
C22 C23 C24 C30 -82.4(2)
C22 C23 C24 C25 44.8(2)
C30 C24 C25 O4 -44.0(2)
C23 C24 C25 O4 -172.36(15)
C30 C24 C25 N2 70.4(2)
C23 C24 C25 N2 -58.0(2)
C30 C24 C25 C18 -161.84(16)
C23 C24 C25 C18 69.8(2)
C17 C18 C25 O4 34.29(18)
C19 C18 C25 O4 160.27(16)
C17 C18 C25 N2 -80.66(18)
C19 C18 C25 N2 45.3(2)
C17 C18 C25 C24 154.79(17)
C19 C18 C25 C24 -79.2(2)
C25 C24 C30 O6 -56.2(2)
C23 C24 C30 O6 70.1(2)
O4 C25 N2 C21 -171.64(14)
C24 C25 N2 C21 71.82(19)
C18 C25 N2 C21 -57.6(2)
C20 C21 N2 C25 62.2(2)
C22 C21 N2 C25 -66.9(2)
O5 C16 O4 C25 109.26(17)
C17 C16 O4 C25 -7.9(2)
N2 C25 O4 C16 102.93(17)
C24 C25 O4 C16 -142.11(15)
C18 C25 O4 C16 -17.03(19)
O4 C16 O5 C26 76.4(2)
C17 C16 O5 C26 -168.29(15)
C29 C26 O5 C16 171.53(17)
C27 C26 O5 C16 53.5(2)
C28 C26 O5 C16 -70.4(2)
